data_4343224
loop_
_publ_author_name
'Qiu, Jie'
'Vlaisavljevich, Bess'
'Jouffret, Laurent'
'Nguyen, Kevin'
'Szymanowski, Jennifer E. S.'
'Gagliardi, Laura'
'Burns, Peter C.'

_publ_section_title
;
 Cation templating and electronic structure effects in uranyl cage
 clusters probed by the isolation of peroxide-bridged uranyl dimers.
;
_journal_issue 9
_journal_name_full 'Inorganic chemistry'
_journal_page_first 4445
_journal_page_last 4455
_journal_paper_doi 10.1021/acs.inorgchem.5b00248
_journal_volume 54
_journal_year 2015
_chemical_formula_moiety (UO2)2(O2)(C6H4O2N)2(C2H3O2)2(C8H20N)2(H2O)6
_chemical_formula_sum 'C32 N4 O20 U2'
_chemical_formula_weight 1236.42
_chemical_melting_point ?
_chemical_name_common dimer10
_chemical_name_systematic
; 
 ? 
;
_space_group_IT_number 2
_symmetry_cell_setting triclinic
_symmetry_space_group_name_Hall '-P 1'
_symmetry_space_group_name_H-M 'P -1'
_atom_sites_solution_hydrogens none
_atom_sites_solution_primary direct
_atom_sites_solution_secondary difmap
_audit_creation_method SHELXL-97
_cell_angle_alpha 79.368(2)
_cell_angle_beta 81.627(3)
_cell_angle_gamma 84.113(3)
_cell_formula_units_Z 2
_cell_length_a 13.089(3)
_cell_length_b 13.526(3)
_cell_length_c 14.194(3)
_cell_measurement_reflns_used 10398
_cell_measurement_temperature 100(2)
_cell_measurement_theta_max 26.84
_cell_measurement_theta_min 1.47
_cell_volume 2436.0(9)
_computing_cell_refinement APEX2
_computing_data_collection APEX2
_computing_data_reduction APEX2
_computing_molecular_graphics CrystalMaker
_computing_publication_material 'SHELCIF-97 (Sheldrick, 2008)'
_computing_structure_refinement 'SHELXL-97 (Sheldrick, 2008)'
_computing_structure_solution 'SHELXS-97 (Sheldrick, 2008)'
_diffrn_ambient_temperature 100(2)
_diffrn_detector_area_resol_mean 0
_diffrn_measured_fraction_theta_full 0.994
_diffrn_measured_fraction_theta_max 0.994
_diffrn_measurement_device_type 'Bruker APEX2 QUAZAR'
_diffrn_measurement_method Sphere
_diffrn_radiation_monochromator graphite
_diffrn_radiation_source 'fine-focus sealed tube'
_diffrn_radiation_type MoK\a
_diffrn_radiation_wavelength 0.71073
_diffrn_reflns_av_R_equivalents 0.0604
_diffrn_reflns_av_sigmaI/netI 0.0786
_diffrn_reflns_limit_h_max 16
_diffrn_reflns_limit_h_min -16
_diffrn_reflns_limit_k_max 17
_diffrn_reflns_limit_k_min -17
_diffrn_reflns_limit_l_max 18
_diffrn_reflns_limit_l_min -18
_diffrn_reflns_number 28019
_diffrn_reflns_theta_full 26.84
_diffrn_reflns_theta_max 26.84
_diffrn_reflns_theta_min 1.47
_exptl_absorpt_coefficient_mu 6.707
_exptl_absorpt_correction_T_max 0.715
_exptl_absorpt_correction_T_min 0.380
_exptl_absorpt_correction_type multi-scan
_exptl_absorpt_process_details SADABS
_exptl_crystal_colour yellow
_exptl_crystal_density_diffrn 1.685
_exptl_crystal_density_meas ?
_exptl_crystal_density_method 'not measured'
_exptl_crystal_description sheet
_exptl_crystal_F_000 1128
_exptl_crystal_size_max 0.20
_exptl_crystal_size_mid 0.125
_exptl_crystal_size_min 0.05
_refine_diff_density_max 4.508
_refine_diff_density_min -1.630
_refine_diff_density_rms 0.310
_refine_ls_extinction_method none
_refine_ls_goodness_of_fit_ref 1.075
_refine_ls_hydrogen_treatment none
_refine_ls_matrix_type full
_refine_ls_number_parameters 243
_refine_ls_number_reflns 10398
_refine_ls_number_restraints 0
_refine_ls_restrained_S_all 1.075
_refine_ls_R_factor_all 0.0906
_refine_ls_R_factor_gt 0.0639
_refine_ls_shift/su_max 0.000
_refine_ls_shift/su_mean 0.000
_refine_ls_structure_factor_coef Fsqd
_refine_ls_weighting_details 'calc w=1/[\s^2^(Fo^2^)+(0.0976P)^2^+11.5336P] where P=(Fo^2^+2Fc^2^)/3'
_refine_ls_weighting_scheme calc
_refine_ls_wR_factor_gt 0.1769
_refine_ls_wR_factor_ref 0.1955
_reflns_number_gt 7220
_reflns_number_total 10398
_reflns_threshold_expression >2sigma(I)
_cod_data_source_file ic5b00248_si_001.cif
_cod_data_source_block dimer10
_cod_depositor_comments
;
The following automatic conversions were performed:

'_chemical_melting_point' value 'n/a' was changed to '?' - the value
is undefined or not given.

'_exptl_crystal_density_meas' value 'n/a' was changed to '?' - the
value is perceived as not measured.

Automatic conversion script
Id: cif_fix_values 3271 2015-04-21 07:52:19Z andrius 
;
_cod_original_cell_volume 2436.2(8)
_cod_original_sg_symbol_H-M P-1
_cod_database_code 4343224

loop_
_symmetry_equiv_pos_as_xyz
'x, y, z'
'-x, -y, -z'

loop_
_atom_site_label
_atom_site_type_symbol
_atom_site_fract_x
_atom_site_fract_y
_atom_site_fract_z
_atom_site_U_iso_or_equiv
_atom_site_adp_type
_atom_site_occupancy
_atom_site_symmetry_multiplicity
_atom_site_calc_flag
U1 U 0.21718(3) 0.62697(3) 0.14171(3) 0.01775(14) Uani 1 1 d
U2 U 0.30011(3) 0.37490(3) 0.35807(3) 0.02145(14) Uani 1 1 d
O1 O 0.1180(6) 0.7144(6) 0.2693(6) 0.0268(18) Uiso 1 1 d
O2 O 0.1177(7) 0.5511(7) 0.1429(7) 0.040(2) Uiso 1 1 d
O3 O 0.2649(7) 0.7238(7) -0.1801(7) 0.046(2) Uiso 1 1 d
O4 O 0.4095(7) 0.2977(7) 0.2287(7) 0.041(2) Uiso 1 1 d
O5 O 0.2077(6) 0.6990(6) -0.0238(6) 0.032(2) Uiso 1 1 d
O6 O 0.2768(7) 0.2806(7) 0.5175(6) 0.036(2) Uiso 1 1 d
O7 O 0.0932(7) 0.7782(7) 0.1226(6) 0.036(2) Uiso 1 1 d
O8 O 0.3906(7) 0.2047(7) 0.3692(6) 0.036(2) Uiso 1 1 d
O9 O 0.3217(7) 0.4942(7) 0.2169(7) 0.048(2) Uiso 1 1 d
O10 O 0.3209(7) 0.7070(7) 0.1373(6) 0.037(2) Uiso 1 1 d
O11 O 0.2561(7) 0.5426(7) 0.2925(7) 0.044(2) Uiso 1 1 d
O12 O 0.4149(8) 0.4168(8) 0.3889(7) 0.049(3) Uiso 1 1 d
O13 O 0.1904(7) 0.3321(7) 0.3304(6) 0.038(2) Uiso 1 1 d
O14 O 0.2133(7) 0.2501(7) 0.6726(7) 0.045(2) Uiso 1 1 d
O15 O 0.3975(7) 0.0289(7) 0.5097(7) 0.042(2) Uiso 1 1 d
O16 O 0.2924(9) 0.0516(8) 0.6907(8) 0.064(3) Uiso 1 1 d
O17 O 0.0924(10) 0.9484(9) -0.0221(9) 0.073(4) Uiso 1 1 d
O18 O -0.0026(12) 1.0832(12) 0.3368(11) 0.113(5) Uiso 1 1 d
O19 O 0.1616(12) 0.9082(12) -0.2173(11) 0.109(5) Uiso 1 1 d
O20 O -0.0804(17) 1.1717(16) 0.4297(15) 0.170(8) Uiso 1 1 d
N1 N 0.1824(8) 0.4619(8) 0.4900(7) 0.028(2) Uiso 1 1 d
N2 N 0.3285(7) 0.5334(7) 0.0111(7) 0.023(2) Uiso 1 1 d
N3 N 0.1412(9) 0.2498(9) 0.0490(8) 0.042(3) Uiso 1 1 d
N4 N 0.4055(8) 0.7635(8) 0.3976(7) 0.030(2) Uiso 1 1 d
C1 C 0.1312(10) 0.5556(10) 0.4740(9) 0.035(3) Uiso 1 1 d
C2 C 0.1634(9) 0.4060(9) 0.5795(8) 0.026(3) Uiso 1 1 d
C3 C 0.3844(9) 0.4455(9) 0.0314(9) 0.028(3) Uiso 1 1 d
C4 C 0.3296(9) 0.5787(9) -0.0796(8) 0.025(2) Uiso 1 1 d
C5 C 0.4456(10) 0.3973(11) -0.0407(10) 0.039(3) Uiso 1 1 d
C6 C 0.2628(10) 0.6730(10) -0.0956(9) 0.033(3) Uiso 1 1 d
C7 C 0.3927(11) 0.5398(11) -0.1569(10) 0.041(3) Uiso 1 1 d
C8 C 0.4492(10) 0.4452(11) -0.1328(10) 0.040(3) Uiso 1 1 d
C9 C 0.0760(9) 0.7829(9) 0.2113(9) 0.027(3) Uiso 1 1 d
C10 C 0.4322(9) 0.2181(9) 0.2818(8) 0.025(3) Uiso 1 1 d
C11 C 0.5099(11) 0.1388(11) 0.2463(10) 0.041(3) Uiso 1 1 d
C12 C 0.0066(10) 0.8677(10) 0.2463(9) 0.034(3) Uiso 1 1 d
C13 C 0.2212(10) 0.3041(10) 0.5921(10) 0.035(3) Uiso 1 1 d
C14 C 0.0616(10) 0.5910(10) 0.5479(10) 0.035(3) Uiso 1 1 d
C15 C 0.0929(10) 0.4387(10) 0.6509(10) 0.037(3) Uiso 1 1 d
C16 C 0.0414(10) 0.5330(10) 0.6363(10) 0.038(3) Uiso 1 1 d
C17 C 0.2232(10) 0.2137(11) 0.1191(10) 0.040(3) Uiso 1 1 d
C18 C -0.0383(12) 0.7601(12) -0.1030(11) 0.053(4) Uiso 1 1 d
C19 C 0.1655(12) 0.3574(12) 0.0048(12) 0.055(4) Uiso 1 1 d
C20 C -0.1500(11) 0.8132(11) 0.0276(11) 0.048(4) Uiso 1 1 d
C21 C 0.2223(15) 0.1083(15) 0.1662(15) 0.079(6) Uiso 1 1 d
C22 C 0.0101(12) 0.3103(12) 0.1779(11) 0.051(4) Uiso 1 1 d
C23 C 0.0888(18) 0.4109(18) -0.0725(16) 0.103(7) Uiso 1 1 d
C24 C 0.2605(14) 0.1813(13) 0.9071(13) 0.067(5) Uiso 1 1 d
C25 C 0.2977(10) 0.7947(10) 0.3735(9) 0.033(3) Uiso 1 1 d
C26 C 0.4840(10) -0.1611(10) 0.3414(10) 0.040(3) Uiso 1 1 d
C27 C 0.5890(10) 0.2350(10) 0.4990(9) 0.036(3) Uiso 1 1 d
C28 C 0.4301(11) 0.6627(11) 0.3687(10) 0.042(3) Uiso 1 1 d
C29 C 0.2561(13) -0.0972(13) 0.3868(12) 0.064(5) Uiso 1 1 d
C30 C 0.5124(13) 0.1416(13) 0.7752(12) 0.060(4) Uiso 1 1 d
C31 C 0.6611(15) 0.3085(15) 0.4284(14) 0.077(6) Uiso 1 1 d
C32 C 0.5442(12) 0.6201(12) 0.3765(11) 0.052(4) Uiso 1 1 d

loop_
_atom_site_aniso_label
_atom_site_aniso_U_11
_atom_site_aniso_U_22
_atom_site_aniso_U_33
_atom_site_aniso_U_23
_atom_site_aniso_U_13
_atom_site_aniso_U_12
U1 0.0232(2) 0.0146(2) 0.0161(2) -0.00299(17) -0.00682(16) 0.00201(16)
U2 0.0291(3) 0.0180(3) 0.0167(2) -0.00182(18) -0.00712(17) 0.00508(17)

loop_
_atom_type_symbol
_atom_type_description
_atom_type_scat_dispersion_real
_atom_type_scat_dispersion_imag
_atom_type_scat_source
O O 0.0106 0.0060 'International Tables Vol C Tables 4.2.6.8 and 6.1.1.4'
U U -9.6767 9.6646 'International Tables Vol C Tables 4.2.6.8 and 6.1.1.4'
N N 0.0061 0.0033 'International Tables Vol C Tables 4.2.6.8 and 6.1.1.4'
C C 0.0033 0.0016 'International Tables Vol C Tables 4.2.6.8 and 6.1.1.4'

loop_
_geom_angle_atom_site_label_1
_geom_angle_atom_site_label_2
_geom_angle_atom_site_label_3
_geom_angle
_geom_angle_site_symmetry_1
_geom_angle_site_symmetry_3
O2 U1 O10 178.6(4) . .
O2 U1 O11 92.4(4) . .
O10 U1 O11 88.9(4) . .
O2 U1 O9 93.3(4) . .
O10 U1 O9 87.5(4) . .
O11 U1 O9 37.0(3) . .
O2 U1 O5 91.4(4) . .
O10 U1 O5 87.2(3) . .
O11 U1 O5 169.3(3) . .
O9 U1 O5 132.8(3) . .
O2 U1 O7 89.8(4) . .
O10 U1 O7 89.8(3) . .
O11 U1 O7 122.5(3) . .
O9 U1 O7 159.3(3) . .
O5 U1 O7 67.4(3) . .
O2 U1 O1 92.7(3) . .
O10 U1 O1 88.2(3) . .
O11 U1 O1 70.9(3) . .
O9 U1 O1 107.8(3) . .
O5 U1 O1 118.9(3) . .
O7 U1 O1 51.6(3) . .
O2 U1 N2 88.9(4) . .
O10 U1 N2 90.3(3) . .
O11 U1 N2 107.2(3) . .
O9 U1 N2 70.3(3) . .
O5 U1 N2 62.9(3) . .
O7 U1 N2 130.2(3) . .
O1 U1 N2 177.6(3) . .
O2 U1 C9 92.3(4) . .
O10 U1 C9 87.9(4) . .
O11 U1 C9 96.7(3) . .
O9 U1 C9 133.5(3) . .
O5 U1 C9 93.1(3) . .
O7 U1 C9 25.8(3) . .
O1 U1 C9 25.9(3) . .
N2 U1 C9 155.9(3) . .
O13 U2 O12 178.6(4) . .
O13 U2 O9 94.4(4) . .
O12 U2 O9 86.9(4) . .
O13 U2 O11 93.7(4) . .
O12 U2 O11 87.6(4) . .
O9 U2 O11 37.0(3) . .
O13 U2 O6 91.6(4) . .
O12 U2 O6 87.2(4) . .
O9 U2 O6 168.8(3) . .
O11 U2 O6 133.2(3) . .
O13 U2 O8 91.5(4) . .
O12 U2 O8 87.4(4) . .
O9 U2 O8 121.5(3) . .
O11 U2 O8 158.3(3) . .
O6 U2 O8 67.6(3) . .
O13 U2 O4 91.2(4) . .
O12 U2 O4 88.8(4) . .
O9 U2 O4 70.3(3) . .
O11 U2 O4 107.3(3) . .
O6 U2 O4 119.1(3) . .
O8 U2 O4 51.5(3) . .
O13 U2 N1 88.4(4) . .
O12 U2 N1 91.6(4) . .
O9 U2 N1 107.7(3) . .
O11 U2 N1 70.7(3) . .
O6 U2 N1 63.0(3) . .
O8 U2 N1 130.6(3) . .
O4 U2 N1 177.9(3) . .
O13 U2 C10 92.6(4) . .
O12 U2 C10 86.8(4) . .
O9 U2 C10 95.4(3) . .
O11 U2 C10 132.3(3) . .
O6 U2 C10 93.7(3) . .
O8 U2 C10 26.2(3) . .
O4 U2 C10 25.4(3) . .
N1 U2 C10 156.7(3) . .
C9 O1 U1 94.9(7) . .
C10 O4 U2 95.1(8) . .
C6 O5 U1 126.8(8) . .
C13 O6 U2 129.0(8) . .
C9 O7 U1 95.2(7) . .
C10 O8 U2 94.7(7) . .
O11 O9 U2 71.6(5) . .
O11 O9 U1 71.4(5) . .
U2 O9 U1 135.0(4) . .
O9 O11 U1 71.6(5) . .
O9 O11 U2 71.4(5) . .
U1 O11 U2 134.9(4) . .
C2 N1 C1 117.2(10) . .
C2 N1 U2 117.2(8) . .
C1 N1 U2 125.3(8) . .
C4 N2 C3 119.5(10) . .
C4 N2 U1 116.4(7) . .
C3 N2 U1 124.1(8) . .
C18 N3 C20 106.8(11) 2_565 2_565
C18 N3 C19 114.8(12) 2_565 .
C20 N3 C19 110.4(11) 2_565 .
C18 N3 C17 109.0(11) 2_565 .
C20 N3 C17 111.7(11) 2_565 .
C19 N3 C17 104.2(11) . .
C28 N4 C27 114.8(10) . 2_666
C28 N4 C25 104.4(10) . .
C27 N4 C25 110.7(9) 2_666 .
C28 N4 C26 110.8(10) . 1_565
C27 N4 C26 104.7(9) 2_666 1_565
C25 N4 C26 111.7(10) . 1_565
N1 C1 C14 120.6(12) . .
N1 C2 C15 122.4(11) . .
N1 C2 C13 114.5(10) . .
C15 C2 C13 123.0(11) . .
N2 C3 C5 123.0(11) . .
N2 C4 C7 122.1(11) . .
N2 C4 C6 115.8(10) . .
C7 C4 C6 122.1(11) . .
C8 C5 C3 117.5(13) . .
O5 C6 O3 123.5(12) . .
O5 C6 C4 117.4(11) . .
O3 C6 C4 119.2(11) . .
C8 C7 C4 116.7(12) . .
C5 C8 C7 121.1(13) . .
O7 C9 O1 118.1(11) . .
O7 C9 C12 120.5(11) . .
O1 C9 C12 121.3(11) . .
O7 C9 U1 59.0(6) . .
O1 C9 U1 59.2(6) . .
C12 C9 U1 177.2(8) . .
O4 C10 O8 118.5(11) . .
O4 C10 C11 121.7(11) . .
O8 C10 C11 119.8(11) . .
O4 C10 U2 59.5(6) . .
O8 C10 U2 59.1(6) . .
C11 C10 U2 174.4(8) . .
O14 C13 O6 124.8(13) . .
O14 C13 C2 119.1(12) . .
O6 C13 C2 116.1(11) . .
C16 C14 C1 121.4(13) . .
C2 C15 C16 121.2(12) . .
C14 C16 C15 117.2(13) . .
C21 C17 N3 115.5(13) . .
N3 C18 C22 114.2(13) 2_565 2_565
N3 C19 C23 113.0(14) . .
N3 C20 C24 115.5(12) 2_565 2_566
N4 C25 C29 115.5(11) . 1_565
N4 C26 C30 115.1(11) 1_545 2_656
N4 C27 C31 113.4(12) 2_666 .
N4 C28 C32 113.5(11) . .

loop_
_geom_bond_atom_site_label_1
_geom_bond_atom_site_label_2
_geom_bond_distance
_geom_bond_site_symmetry_2
U1 O2 1.735(9) .
U1 O10 1.809(9) .
U1 O11 2.333(9) .
U1 O9 2.335(10) .
U1 O5 2.388(8) .
U1 O7 2.476(9) .
U1 O1 2.480(8) .
U1 N2 2.620(9) .
U1 C9 2.877(12) .
U2 O13 1.724(9) .
U2 O12 1.797(10) .
U2 O9 2.331(10) .
U2 O11 2.335(9) .
U2 O6 2.378(9) .
U2 O8 2.468(9) .
U2 O4 2.480(9) .
U2 N1 2.620(10) .
U2 C10 2.866(12) .
O1 C9 1.259(14) .
O3 C6 1.266(15) .
O4 C10 1.232(14) .
O5 C6 1.244(14) .
O6 C13 1.266(15) .
O7 C9 1.258(14) .
O8 C10 1.268(14) .
O9 O11 1.480(13) .
O14 C13 1.235(15) .
N1 C2 1.357(15) .
N1 C1 1.369(16) .
N2 C4 1.318(14) .
N2 C3 1.337(15) .
N3 C18 1.456(18) 2_565
N3 C20 1.486(18) 2_565
N3 C19 1.520(19) .
N3 C17 1.550(17) .
N4 C28 1.486(16) .
N4 C27 1.483(16) 2_666
N4 C25 1.501(15) .
N4 C26 1.552(16) 1_565
C1 C14 1.407(18) .
C2 C15 1.371(17) .
C2 C13 1.496(17) .
C3 C5 1.419(18) .
C4 C7 1.422(17) .
C4 C6 1.472(16) .
C5 C8 1.343(19) .
C7 C8 1.422(19) .
C9 C12 1.501(17) .
C10 C11 1.505(18) .
C14 C16 1.358(18) .
C15 C16 1.376(18) .
C17 C21 1.46(2) .
C18 N3 1.455(18) 2_565
C18 C22 1.54(2) 2_565
C19 C23 1.62(3) .
C20 N3 1.486(18) 2_565
C20 C24 1.60(2) 2_566
C22 C18 1.54(2) 2_565
C24 C20 1.60(2) 2_566
C25 C29 1.54(2) 1_565
C26 N4 1.552(16) 1_545
C26 C30 1.62(2) 2_656
C27 N4 1.483(16) 2_666
C27 C31 1.56(2) .
C28 C32 1.56(2) .
C29 C25 1.54(2) 1_545
C30 C26 1.62(2) 2_656
